data_7231811
loop_
_publ_author_name
'Bakardjiev, Mario'
'Tok, Oleg L.'
'R\%u\<zi\<cka, Ale\<s'
'R\%u\<zi\<ckov\'a, Zde\<nka'
'Holub, Josef'
'Hnyk, Drahom\'ir'
'Fanfrl\'ik, Jind\<rich'
'\<St\'ibr, Bohumil'

_publ_section_title
;
 Quantitative syntheses of permethylated closo-1,10-R2C2B8Me8 (R = H, Me)
 carboranes. Egg-shaped hydrocarbons on the Frontier between inorganic and
 organic chemistry
;
_journal_issue 67
_journal_name_full 'RSC Advances'
_journal_page_first 38238
_journal_paper_doi 10.1039/C8RA06640J
_journal_volume 8
_journal_year 2018
_chemical_formula_moiety 'C10 H23 B8 F3 O3 S'
_chemical_formula_sum 'C10 H23 B8 F3 O3 S'
_chemical_formula_weight 366.82
_space_group_crystal_system orthorhombic
_space_group_IT_number 19
_space_group_name_Hall 'P 2ac 2ab'
_space_group_name_H-M_alt 'P 21 21 21'
_symmetry_space_group_name_Hall 'P 2ac 2ab'
_symmetry_space_group_name_H-M 'P 21 21 21'
_atom_sites_solution_hydrogens mixed
_audit_block_doi 10.5517/ccdc.csd.cc1pt3p9
_audit_creation_method 'APEX3 v2016.5-0'
_audit_update_record
;
2017-09-07 deposited with the CCDC.
2018-10-31 downloaded from the CCDC.
;
_cell_angle_alpha 90
_cell_angle_beta 90
_cell_angle_gamma 90
_cell_formula_units_Z 4
_cell_length_a 10.2153(5)
_cell_length_b 12.7603(7)
_cell_length_c 15.3713(9)
_cell_measurement_reflns_used 17179
_cell_measurement_temperature 150(2)
_cell_measurement_theta_max 27.5
_cell_measurement_theta_min 1
_cell_volume 2003.65(19)
_computing_cell_refinement 'APEX3 v2016.5-0 (Bruker AXS)'
_computing_data_collection 'Bruker Instrument Service vV6.2.3'
_computing_data_reduction 'SAINT V8.37A (Bruker AXS Inc., 2015)'
_computing_molecular_graphics 'Platon (Spek, 2009)'
_computing_publication_material 'Platon (Spek, 2009)'
_computing_structure_refinement 'SHELXL-2014/7 (Sheldrick, 2014)'
_computing_structure_solution 'XT, VERSION 2014/5'
_diffrn_ambient_temperature 150(2)
_diffrn_detector_area_resol_mean 10.4167
_diffrn_measured_fraction_theta_full 0.998
_diffrn_measured_fraction_theta_max 0.998
_diffrn_measurement_device_type 'Bruker D8 - Venture'
_diffrn_measurement_method '\f and \w scans to fill the Ewald sphere'
_diffrn_radiation_type MoK\a
_diffrn_radiation_wavelength 0.71073
_diffrn_reflns_av_R_equivalents 0.0291
_diffrn_reflns_av_unetI/netI 0.0252
_diffrn_reflns_Laue_measured_fraction_full 0.998
_diffrn_reflns_Laue_measured_fraction_max 0.998
_diffrn_reflns_limit_h_max 13
_diffrn_reflns_limit_h_min -12
_diffrn_reflns_limit_k_max 16
_diffrn_reflns_limit_k_min -14
_diffrn_reflns_limit_l_max 19
_diffrn_reflns_limit_l_min -19
_diffrn_reflns_number 17134
_diffrn_reflns_point_group_measured_fraction_full 0.997
_diffrn_reflns_point_group_measured_fraction_max 0.997
_diffrn_reflns_theta_full 25.242
_diffrn_reflns_theta_max 27.115
_diffrn_reflns_theta_min 2.074
_diffrn_source 'sealed X-ray tube'
_exptl_absorpt_coefficient_mu 0.193
_exptl_absorpt_correction_T_max 0.7455
_exptl_absorpt_correction_T_min 0.3997
_exptl_absorpt_correction_type multi-scan
_exptl_absorpt_process_details
;
SADABS-2016/2 - Bruker AXS area detector
scaling and absorption correction
;
_exptl_crystal_colour colourless
_exptl_crystal_density_diffrn 1.216
_exptl_crystal_description block
_exptl_crystal_F_000 760
_exptl_crystal_size_max 0.78
_exptl_crystal_size_mid 0.37
_exptl_crystal_size_min 0.33
_refine_diff_density_max 0.185
_refine_diff_density_min -0.306
_refine_diff_density_rms 0.058
_refine_ls_abs_structure_details
;
 Flack x determined using 1667 quotients [(I+)-(I-)]/[(I+)+(I-)]
 (Parsons, Flack and Wagner, Acta Cryst. B69 (2013) 249-259).
;
_refine_ls_abs_structure_Flack 0.02(2)
_refine_ls_extinction_method none
_refine_ls_goodness_of_fit_ref 1.046
_refine_ls_hydrogen_treatment mixed
_refine_ls_matrix_type full
_refine_ls_number_parameters 241
_refine_ls_number_reflns 4409
_refine_ls_number_restraints 0
_refine_ls_restrained_S_all 1.046
_refine_ls_R_factor_all 0.0434
_refine_ls_R_factor_gt 0.0394
_refine_ls_shift/su_max 0.001
_refine_ls_shift/su_mean 0.000
_refine_ls_structure_factor_coef Fsqd
_refine_ls_weighting_details 'w=1/[\s^2^(Fo^2^)+(0.0701P)^2^+0.2991P] where P=(Fo^2^+2Fc^2^)/3'
_refine_ls_weighting_scheme calc
_refine_ls_wR_factor_gt 0.1050
_refine_ls_wR_factor_ref 0.1087
_reflns_Friedel_coverage 0.759
_reflns_Friedel_fraction_full 0.995
_reflns_Friedel_fraction_max 0.995
_reflns_number_gt 4098
_reflns_number_total 4409
_reflns_threshold_expression 'I > 2\s(I)'
_cod_data_source_file c8ra06640j2.cif
_cod_data_source_block 3
_cod_database_code 7231811
_shelx_space_group_comment
;
The symmetry employed for this shelxl refinement is uniquely defined
by the following loop, which should always be used as a source of
symmetry information in preference to the above space-group names.
They are only intended as comments.
;
_exptl_absorpt_special_details
;
The ratio of minimum to maximum
apparent transmission was 0.536
;

loop_
_space_group_symop_operation_xyz
'x, y, z'
'-x+1/2, -y, z+1/2'
'-x, y+1/2, -z+1/2'
'x+1/2, -y+1/2, -z'

loop_
_atom_site_label
_atom_site_type_symbol
_atom_site_fract_x
_atom_site_fract_y
_atom_site_fract_z
_atom_site_U_iso_or_equiv
_atom_site_adp_type
_atom_site_occupancy
_atom_site_site_symmetry_order
_atom_site_calc_flag
_atom_site_refinement_flags_posn
_atom_site_refinement_flags_adp
S1 S 0.45607(6) 0.49689(5) 0.53470(4) 0.03698(17) Uani 1 1 d . .
H1 H 0.774(3) 0.544(3) 0.204(2) 0.053(9) Uiso 1 1 d . .
F1 F 0.3732(3) 0.31440(18) 0.4849(2) 0.0951(9) Uani 1 1 d . .
O1 O 0.50255(17) 0.50684(18) 0.44123(11) 0.0419(4) Uani 1 1 d . .
C1 C 0.7594(3) 0.5611(2) 0.25933(15) 0.0339(5) Uani 1 1 d . .
B2 B 0.7667(3) 0.6788(2) 0.29204(17) 0.0339(6) Uani 1 1 d . .
F2 F 0.2424(2) 0.4364(2) 0.45850(19) 0.0924(8) Uani 1 1 d . .
O2 O 0.5501(3) 0.4470(2) 0.58732(16) 0.0728(8) Uani 1 1 d . .
O3 O 0.3930(3) 0.5880(2) 0.5634(2) 0.0803(9) Uani 1 1 d . .
F3 F 0.2664(3) 0.3835(2) 0.58956(17) 0.0990(9) Uani 1 1 d . .
B3 B 0.8704(3) 0.5661(2) 0.33235(18) 0.0336(5) Uani 1 1 d . .
B4 B 0.7225(3) 0.4843(2) 0.33796(16) 0.0321(5) Uani 1 1 d . .
B5 B 0.6202(3) 0.5960(2) 0.29856(16) 0.0311(5) Uani 1 1 d . .
C6 C 0.8183(2) 0.66671(18) 0.40072(15) 0.0279(4) Uani 1 1 d . .
H6 H 0.877(3) 0.717(2) 0.4175(17) 0.024(6) Uiso 1 1 d . .
B8 B 0.6230(2) 0.5604(2) 0.41362(16) 0.0294(5) Uani 1 1 d . .
B7 B 0.7961(3) 0.5364(2) 0.43649(16) 0.0293(5) Uani 1 1 d . .
B9 B 0.6515(3) 0.6956(2) 0.37965(17) 0.0300(5) Uani 1 1 d . .
B10 B 0.7109(2) 0.6434(2) 0.47556(16) 0.0291(5) Uani 1 1 d . .
C10 C 1.0197(3) 0.5466(3) 0.3151(2) 0.0537(8) Uani 1 1 d . .
H10A H 1.0334 0.4730 0.2992 0.081 Uiso 1 1 calc R U
H10B H 1.0696 0.5627 0.3679 0.081 Uiso 1 1 calc R U
H10C H 1.0493 0.5918 0.2675 0.081 Uiso 1 1 calc R U
C11 C 0.7012(4) 0.3625(2) 0.3262(2) 0.0517(7) Uani 1 1 d . .
H11A H 0.6318 0.3503 0.2834 0.078 Uiso 1 1 calc R U
H11B H 0.6760 0.3315 0.3820 0.078 Uiso 1 1 calc R U
H11C H 0.7827 0.3303 0.3058 0.078 Uiso 1 1 calc R U
C12 C 0.4890(3) 0.5948(2) 0.24484(18) 0.0449(6) Uani 1 1 d . .
H12A H 0.4985 0.6397 0.1935 0.067 Uiso 1 1 calc R U
H12B H 0.4174 0.6211 0.2812 0.067 Uiso 1 1 calc R U
H12C H 0.4695 0.5230 0.2264 0.067 Uiso 1 1 calc R U
C13 C 0.8107(4) 0.7733(3) 0.2338(2) 0.0550(8) Uani 1 1 d . .
H13A H 0.9047 0.7680 0.2220 0.082 Uiso 1 1 calc R U
H13B H 0.7924 0.8392 0.2641 0.082 Uiso 1 1 calc R U
H13C H 0.7624 0.7716 0.1787 0.082 Uiso 1 1 calc R U
C14 C 0.8778(3) 0.4691(2) 0.50347(18) 0.0428(6) Uani 1 1 d . .
H14A H 0.9439 0.4282 0.4721 0.064 Uiso 1 1 calc R U
H14B H 0.8190 0.4216 0.5348 0.064 Uiso 1 1 calc R U
H14C H 0.9212 0.5158 0.5450 0.064 Uiso 1 1 calc R U
C15 C 0.5791(3) 0.8048(2) 0.3870(2) 0.0451(6) Uani 1 1 d . .
H15A H 0.5230 0.8151 0.3360 0.068 Uiso 1 1 calc R U
H15B H 0.6441 0.8612 0.3898 0.068 Uiso 1 1 calc R U
H15C H 0.5253 0.8059 0.4398 0.068 Uiso 1 1 calc R U
C16 C 0.7055(3) 0.6923(3) 0.56943(17) 0.0439(6) Uani 1 1 d . .
H16A H 0.7447 0.7624 0.5684 0.066 Uiso 1 1 calc R U
H16B H 0.7543 0.6477 0.6099 0.066 Uiso 1 1 calc R U
H16C H 0.6142 0.6974 0.5885 0.066 Uiso 1 1 calc R U
C17 C 0.3264(3) 0.4018(3) 0.5147(2) 0.0551(8) Uani 1 1 d . .

loop_
_atom_site_aniso_label
_atom_site_aniso_U_11
_atom_site_aniso_U_22
_atom_site_aniso_U_33
_atom_site_aniso_U_23
_atom_site_aniso_U_13
_atom_site_aniso_U_12
S1 0.0399(3) 0.0412(3) 0.0299(3) 0.0014(3) 0.0024(2) -0.0082(3)
F1 0.115(2) 0.0456(12) 0.125(2) -0.0130(13) 0.0035(18) -0.0192(13)
O1 0.0390(9) 0.0595(11) 0.0271(8) 0.0041(8) -0.0020(6) -0.0176(9)
C1 0.0443(13) 0.0363(12) 0.0211(10) -0.0019(9) 0.0019(9) 0.0040(10)
B2 0.0413(14) 0.0333(13) 0.0270(12) 0.0053(10) 0.0019(11) 0.0026(11)
F2 0.0496(11) 0.121(2) 0.1070(19) 0.0218(16) -0.0244(12) -0.0257(13)
O2 0.0642(13) 0.108(2) 0.0461(12) 0.0270(13) -0.0210(11) -0.0100(15)
O3 0.0808(16) 0.0517(14) 0.108(2) -0.0251(14) 0.0412(16) -0.0081(13)
F3 0.1055(19) 0.111(2) 0.0804(16) 0.0105(15) 0.0342(15) -0.0590(17)
B3 0.0378(13) 0.0341(13) 0.0288(12) -0.0024(10) 0.0022(11) 0.0067(11)
B4 0.0426(14) 0.0285(13) 0.0252(11) -0.0029(9) -0.0037(10) 0.0025(11)
B5 0.0386(13) 0.0311(13) 0.0236(11) -0.0007(10) -0.0056(10) -0.0005(11)
C6 0.0289(10) 0.0269(11) 0.0280(10) -0.0009(8) -0.0007(9) -0.0002(9)
B8 0.0310(12) 0.0348(13) 0.0223(11) 0.0008(9) -0.0018(9) -0.0031(10)
B7 0.0344(12) 0.0278(11) 0.0257(11) 0.0004(9) -0.0042(9) 0.0016(10)
B9 0.0305(12) 0.0296(13) 0.0298(12) -0.0016(10) -0.0033(9) 0.0017(10)
B10 0.0282(11) 0.0350(12) 0.0242(11) -0.0034(9) -0.0022(9) 0.0007(10)
C10 0.0444(16) 0.0644(19) 0.0524(17) -0.0089(15) 0.0073(13) 0.0161(14)
C11 0.078(2) 0.0301(13) 0.0470(15) -0.0072(11) -0.0094(16) -0.0008(13)
C12 0.0485(15) 0.0515(15) 0.0348(13) -0.0014(12) -0.0145(11) 0.0016(13)
C13 0.070(2) 0.0504(17) 0.0447(15) 0.0196(13) 0.0037(15) -0.0079(16)
C14 0.0480(14) 0.0416(14) 0.0389(12) 0.0077(11) -0.0135(11) 0.0048(12)
C15 0.0421(14) 0.0359(13) 0.0573(17) -0.0058(12) -0.0050(12) 0.0117(11)
C16 0.0397(13) 0.0602(17) 0.0319(12) -0.0154(12) -0.0017(10) -0.0048(13)
C17 0.0546(17) 0.0519(18) 0.0588(19) 0.0112(15) 0.0034(14) -0.0185(15)

loop_
_atom_type_symbol
_atom_type_description
_atom_type_scat_dispersion_real
_atom_type_scat_dispersion_imag
_atom_type_scat_source
C C 0.0033 0.0016 'International Tables Vol C Tables 4.2.6.8 and 6.1.1.4'
H H 0.0000 0.0000 'International Tables Vol C Tables 4.2.6.8 and 6.1.1.4'
B B 0.0013 0.0007 'International Tables Vol C Tables 4.2.6.8 and 6.1.1.4'
F F 0.0171 0.0103 'International Tables Vol C Tables 4.2.6.8 and 6.1.1.4'
O O 0.0106 0.0060 'International Tables Vol C Tables 4.2.6.8 and 6.1.1.4'
S S 0.1246 0.1234 'International Tables Vol C Tables 4.2.6.8 and 6.1.1.4'

loop_
_citation_id
_citation_doi
_citation_year
1 10.1039/C8DT02586J 2018

loop_
_geom_angle_atom_site_label_1
_geom_angle_atom_site_label_2
_geom_angle_atom_site_label_3
_geom_angle
O3 S1 O2 120.5(2)
O3 S1 O1 111.88(16)
O2 S1 O1 111.61(14)
O3 S1 C17 105.75(17)
O2 S1 C17 106.93(16)
O1 S1 C17 97.10(13)
B8 O1 S1 125.01(15)
B2 C1 B3 72.90(18)
B2 C1 B4 110.61(19)
B3 C1 B4 70.20(17)
B2 C1 B5 70.19(18)
B3 C1 B5 110.72(18)
B4 C1 B5 71.21(17)
B2 C1 H1 122(2)
B3 C1 H1 124(2)
B4 C1 H1 127(2)
B5 C1 H1 125(2)
C13 B2 C1 124.1(2)
C13 B2 C6 121.6(2)
C1 B2 C6 103.43(19)
C13 B2 B9 121.5(2)
C1 B2 B9 108.6(2)
C6 B2 B9 59.75(14)
C13 B2 B5 135.0(2)
C1 B2 B5 55.48(16)
C6 B2 B5 98.17(17)
B9 B2 B5 59.65(15)
C13 B2 B3 127.7(2)
C1 B2 B3 53.83(15)
C6 B2 B3 56.90(14)
B9 B2 B3 102.22(17)
B5 B2 B3 90.05(17)
C10 B3 C1 124.4(2)
C10 B3 C6 121.1(2)
C1 B3 C6 103.68(19)
C10 B3 B7 121.6(2)
C1 B3 B7 108.4(2)
C6 B3 B7 59.55(14)
C10 B3 B4 135.8(2)
C1 B3 B4 55.03(15)
C6 B3 B4 98.00(17)
B7 B3 B4 59.69(14)
C10 B3 B2 127.6(2)
C1 B3 B2 53.27(15)
C6 B3 B2 57.74(14)
B7 B3 B2 102.36(17)
B4 B3 B2 89.26(18)
C11 B4 C1 123.3(2)
C11 B4 B7 120.8(2)
C1 B4 B7 107.89(19)
C11 B4 B8 121.4(2)
C1 B4 B8 106.62(19)
B7 B4 B8 60.28(14)
C11 B4 B3 131.8(2)
C1 B4 B3 54.77(15)
B7 B4 B3 59.41(15)
B8 B4 B3 100.66(17)
C11 B4 B5 129.5(2)
C1 B4 B5 54.54(15)
B7 B4 B5 102.85(17)
B8 B4 B5 59.26(14)
B3 B4 B5 90.64(17)
C12 B5 C1 123.6(2)
C12 B5 B9 121.2(2)
C1 B5 B9 107.23(19)
C12 B5 B8 121.3(2)
C1 B5 B8 106.29(18)
B9 B5 B8 60.30(14)
C12 B5 B2 132.2(2)
C1 B5 B2 54.34(15)
B9 B5 B2 59.24(14)
B8 B5 B2 100.54(17)
C12 B5 B4 129.7(2)
C1 B5 B4 54.26(15)
B9 B5 B4 102.36(16)
B8 B5 B4 59.16(14)
B2 B5 B4 90.05(17)
B10 C6 B3 120.04(19)
B10 C6 B2 119.23(19)
B3 C6 B2 65.37(16)
B10 C6 B7 61.19(15)
B3 C6 B7 62.18(15)
B2 C6 B7 109.87(18)
B10 C6 B9 61.06(14)
B3 C6 B9 109.67(18)
B2 C6 B9 61.33(15)
B7 C6 B9 97.41(17)
B10 C6 H6 112.1(17)
B3 C6 H6 118.8(16)
B2 C6 H6 113.8(17)
B7 C6 H6 130.8(16)
B9 C6 H6 122.7(16)
O1 B8 B10 125.1(2)
O1 B8 B4 113.73(19)
B10 B8 B4 113.49(18)
O1 B8 B9 130.9(2)
B10 B8 B9 58.83(15)
B4 B8 B9 103.44(17)
O1 B8 B5 112.44(18)
B10 B8 B5 113.58(19)
B4 B8 B5 61.57(14)
B9 B8 B5 59.39(14)
O1 B8 B7 132.5(2)
B10 B8 B7 58.73(14)
B4 B8 B7 59.66(14)
B9 B8 B7 93.41(16)
B5 B8 B7 104.08(17)
C14 B7 B10 118.0(2)
C14 B7 C6 130.3(2)
B10 B7 C6 55.16(14)
C14 B7 B3 117.9(2)
B10 B7 B3 110.67(18)
C6 B7 B3 58.26(14)
C14 B7 B4 124.3(2)
B10 B7 B4 111.76(18)
C6 B7 B4 97.97(16)
B3 B7 B4 60.91(15)
C14 B7 B8 136.7(2)
B10 B7 B8 56.44(14)
C6 B7 B8 84.66(15)
B3 B7 B8 101.55(17)
B4 B7 B8 60.06(14)
C15 B9 B10 116.3(2)
C15 B9 C6 128.3(2)
B10 B9 C6 55.00(13)
C15 B9 B2 117.6(2)
B10 B9 B2 111.23(19)
C6 B9 B2 58.92(14)
C15 B9 B5 125.9(2)
B10 B9 B5 112.25(19)
C6 B9 B5 98.59(17)
B2 B9 B5 61.11(16)
C15 B9 B8 137.5(2)
B10 B9 B8 56.46(14)
C6 B9 B8 84.50(16)
B2 B9 B8 101.84(18)
B5 B9 B8 60.31(15)
C16 B10 C6 127.1(2)
C16 B10 B8 138.6(2)
C6 B10 B8 94.32(17)
C16 B10 B7 130.6(2)
C6 B10 B7 63.66(15)
B8 B10 B7 64.83(16)
C16 B10 B9 128.1(2)
C6 B10 B9 63.94(15)
B8 B10 B9 64.71(15)
B7 B10 B9 100.68(17)
B3 C10 H10A 109.5
B3 C10 H10B 109.5
H10A C10 H10B 109.5
B3 C10 H10C 109.5
H10A C10 H10C 109.5
H10B C10 H10C 109.5
B4 C11 H11A 109.5
B4 C11 H11B 109.5
H11A C11 H11B 109.5
B4 C11 H11C 109.5
H11A C11 H11C 109.5
H11B C11 H11C 109.5
B5 C12 H12A 109.5
B5 C12 H12B 109.5
H12A C12 H12B 109.5
B5 C12 H12C 109.5
H12A C12 H12C 109.5
H12B C12 H12C 109.5
B2 C13 H13A 109.5
B2 C13 H13B 109.5
H13A C13 H13B 109.5
B2 C13 H13C 109.5
H13A C13 H13C 109.5
H13B C13 H13C 109.5
B7 C14 H14A 109.5
B7 C14 H14B 109.5
H14A C14 H14B 109.5
B7 C14 H14C 109.5
H14A C14 H14C 109.5
H14B C14 H14C 109.5
B9 C15 H15A 109.5
B9 C15 H15B 109.5
H15A C15 H15B 109.5
B9 C15 H15C 109.5
H15A C15 H15C 109.5
H15B C15 H15C 109.5
B10 C16 H16A 109.5
B10 C16 H16B 109.5
H16A C16 H16B 109.5
B10 C16 H16C 109.5
H16A C16 H16C 109.5
H16B C16 H16C 109.5
F2 C17 F1 107.5(3)
F2 C17 F3 109.5(3)
F1 C17 F3 109.0(3)
F2 C17 S1 111.5(2)
F1 C17 S1 111.4(2)
F3 C17 S1 107.9(2)

loop_
_geom_bond_atom_site_label_1
_geom_bond_atom_site_label_2
_geom_bond_distance
S1 O3 1.401(3)
S1 O2 1.408(2)
S1 O1 1.5185(17)
S1 C17 1.822(3)
F1 C17 1.298(4)
O1 B8 1.470(3)
C1 B2 1.585(4)
C1 B3 1.597(4)
C1 B4 1.602(4)
C1 B5 1.608(4)
C1 H1 0.89(4)
B2 C13 1.567(4)
B2 C6 1.759(4)
B2 B9 1.802(4)
B2 B5 1.836(4)
B2 B3 1.891(4)
F2 C17 1.296(4)
F3 C17 1.324(4)
B3 C10 1.567(4)
B3 C6 1.742(3)
B3 B7 1.812(4)
B3 B4 1.839(4)
B4 C11 1.579(4)
B4 B7 1.817(3)
B4 B8 1.824(4)
B4 B5 1.868(4)
B5 C12 1.574(4)
B5 B9 1.809(4)
B5 B8 1.826(4)
C6 B10 1.617(3)
C6 B7 1.766(3)
C6 B9 1.774(3)
C6 H6 0.91(3)
B8 B10 1.683(4)
B8 B9 1.826(4)
B8 B7 1.828(4)
B7 C14 1.579(3)
B7 B10 1.727(4)
B9 C15 1.582(4)
B9 B10 1.728(4)
B10 C16 1.573(3)
C10 H10A 0.9800
C10 H10B 0.9800
C10 H10C 0.9800
C11 H11A 0.9800
C11 H11B 0.9800
C11 H11C 0.9800
C12 H12A 0.9800
C12 H12B 0.9800
C12 H12C 0.9800
C13 H13A 0.9800
C13 H13B 0.9800
C13 H13C 0.9800
C14 H14A 0.9800
C14 H14B 0.9800
C14 H14C 0.9800
C15 H15A 0.9800
C15 H15B 0.9800
C15 H15C 0.9800
C16 H16A 0.9800
C16 H16B 0.9800
C16 H16C 0.9800
